data_4507628
loop_
_publ_author_name
'Lee, Eunji'
'Ju, Huiyeong'
'Lee, Shim Sung'
'Park, Ki-Min'

_publ_section_title
;
 Tubular Arrangement of 1,3-Alternate Calix[4]arene with Bipyridines: A
 Platform for [2 + 2] Photocyclization
;
_journal_issue 3
_journal_name_full 'Crystal Growth &amp; Design'
_journal_page_first 992
_journal_paper_doi 10.1021/cg301854f
_journal_volume 13
_journal_year 2013
_chemical_formula_moiety 'C60 H48 O12, 2(C10 H8 N2), 4(C3 H7 N O)'
_chemical_formula_sum 'C92 H92 N8 O16'
_chemical_formula_weight 1565.74
_chemical_name_systematic
; 
 ? 
;
_space_group_IT_number 15
_symmetry_cell_setting monoclinic
_symmetry_space_group_name_Hall '-C 2yc'
_symmetry_space_group_name_H-M 'C 1 2/c 1'
_atom_sites_solution_hydrogens geom
_atom_sites_solution_primary direct
_atom_sites_solution_secondary difmap
_audit_creation_method SHELXTL
_cell_angle_alpha 90.00
_cell_angle_beta 123.391(14)
_cell_angle_gamma 90.00
_cell_formula_units_Z 4
_cell_length_a 28.378(9)
_cell_length_b 15.978(5)
_cell_length_c 21.376(12)
_cell_measurement_reflns_used 8332
_cell_measurement_temperature 173(2)
_cell_measurement_theta_max 23.45
_cell_measurement_theta_min 2.18
_cell_volume 8093(6)
_computing_cell_refinement 'Bruker SAINT'
_computing_data_collection 'Bruker APEX2'
_computing_data_reduction 'Bruker SAINT'
_computing_molecular_graphics 'Bruker SHELXTL'
_computing_publication_material 'Bruker SHELXTL'
_computing_structure_refinement 'Bruker SHELXTL'
_computing_structure_solution 'Bruker SHELXTL'
_diffrn_ambient_temperature 173(2)
_diffrn_measured_fraction_theta_full 0.999
_diffrn_measured_fraction_theta_max 0.999
_diffrn_measurement_device_type 'Bruker APEX-II CCD'
_diffrn_measurement_method '\f and \w scans'
_diffrn_radiation_monochromator graphite
_diffrn_radiation_source 'fine-focus sealed tube'
_diffrn_radiation_type MoK\a
_diffrn_radiation_wavelength 0.71073
_diffrn_reflns_av_R_equivalents 0.0452
_diffrn_reflns_av_sigmaI/netI 0.0492
_diffrn_reflns_limit_h_max 36
_diffrn_reflns_limit_h_min -31
_diffrn_reflns_limit_k_max 20
_diffrn_reflns_limit_k_min -16
_diffrn_reflns_limit_l_max 27
_diffrn_reflns_limit_l_min -27
_diffrn_reflns_number 35476
_diffrn_reflns_theta_full 27.00
_diffrn_reflns_theta_max 27.00
_diffrn_reflns_theta_min 1.54
_exptl_absorpt_coefficient_mu 0.089
_exptl_absorpt_correction_T_max 0.9877
_exptl_absorpt_correction_T_min 0.9756
_exptl_absorpt_correction_type multi-scan
_exptl_absorpt_process_details SADABS
_exptl_crystal_colour colourless
_exptl_crystal_density_diffrn 1.285
_exptl_crystal_density_method 'not measured'
_exptl_crystal_description block
_exptl_crystal_F_000 3312
_exptl_crystal_size_max 0.28
_exptl_crystal_size_mid 0.24
_exptl_crystal_size_min 0.14
_refine_diff_density_max 0.264
_refine_diff_density_min -0.285
_refine_diff_density_rms 0.048
_refine_ls_extinction_method none
_refine_ls_goodness_of_fit_ref 1.064
_refine_ls_hydrogen_treatment constr
_refine_ls_matrix_type full
_refine_ls_number_parameters 524
_refine_ls_number_reflns 8845
_refine_ls_number_restraints 0
_refine_ls_restrained_S_all 1.064
_refine_ls_R_factor_all 0.0950
_refine_ls_R_factor_gt 0.0538
_refine_ls_shift/su_max 0.000
_refine_ls_shift/su_mean 0.000
_refine_ls_structure_factor_coef Fsqd
_refine_ls_weighting_details 'calc w=1/[\s^2^(Fo^2^)+(0.0760P)^2^+4.3541P] where P=(Fo^2^+2Fc^2^)/3'
_refine_ls_weighting_scheme calc
_refine_ls_wR_factor_gt 0.1417
_refine_ls_wR_factor_ref 0.1690
_reflns_number_gt 5488
_reflns_number_total 8845
_reflns_threshold_expression >2sigma(I)
_cod_data_source_file cg301854f_si_002.cif
_cod_data_source_block cocrystal1
_cod_depositor_comments
;
The following automatic conversions were performed:

'_symmetry_cell_setting' value 'Monoclinic' changed to 'monoclinic'
according to /home/saulius/struct/CIF-dictionaries/cif_core.dic
dictionary named 'cif_core.dic' version 2.4.2 from 2011-04-26.

Automatic conversion script
Id: cif_fix_values 1891 2012-01-12 08:04:46Z andrius 
;
_cod_original_sg_symbol_H-M C2/c
_cod_database_code 4507628

loop_
_symmetry_equiv_pos_as_xyz
'x, y, z'
'-x, y, -z+1/2'
'x+1/2, y+1/2, z'
'-x+1/2, y+1/2, -z+1/2'
'-x, -y, -z'
'x, -y, z-1/2'
'-x+1/2, -y+1/2, -z'
'x+1/2, -y+1/2, z-1/2'

loop_
_atom_site_label
_atom_site_type_symbol
_atom_site_fract_x
_atom_site_fract_y
_atom_site_fract_z
_atom_site_U_iso_or_equiv
_atom_site_adp_type
_atom_site_occupancy
_atom_site_symmetry_multiplicity
_atom_site_calc_flag
_atom_site_refinement_flags
O1 O 0.00699(5) 0.59376(9) -0.14152(7) 0.0380(4) Uani 1 1 d .
O2 O 0.23303(7) 0.66928(13) 0.25056(8) 0.0670(5) Uani 1 1 d .
O3 O 0.27024(6) 0.60849(11) 0.19494(8) 0.0560(5) Uani 1 1 d .
H3 H 0.3012 0.6049 0.2417 0.067 Uiso 1 1 d R
O4 O -0.08529(5) 0.37203(8) -0.27835(7) 0.0327(3) Uani 1 1 d .
O6 O -0.31408(6) 0.41162(10) -0.64458(8) 0.0489(4) Uani 1 1 d .
H6 H -0.3427 0.4163 -0.6903 0.059 Uiso 1 1 d R
O5 O -0.37392(5) 0.37553(10) -0.61409(8) 0.0475(4) Uani 1 1 d .
C1 C -0.04416(8) 0.59830(13) -0.21136(11) 0.0366(5) Uani 1 1 d .
C2 C -0.08747(8) 0.54420(14) -0.22604(11) 0.0385(5) Uani 1 1 d .
C3 C -0.13840(8) 0.54994(15) -0.29641(12) 0.0459(6) Uani 1 1 d .
H3A H -0.1687 0.5137 -0.3079 0.055 Uiso 1 1 calc R
C4 C -0.14546(9) 0.60649(16) -0.34879(12) 0.0524(6) Uani 1 1 d .
H4A H -0.1806 0.6105 -0.3956 0.063 Uiso 1 1 calc R
C5 C -0.10129(9) 0.65775(15) -0.33339(12) 0.0484(6) Uani 1 1 d .
H5A H -0.1061 0.6963 -0.3703 0.058 Uiso 1 1 calc R
C6 C -0.04947(8) 0.65410(13) -0.26447(11) 0.0404(5) Uani 1 1 d .
C7 C -0.03895(7) 0.36340(12) -0.20437(10) 0.0313(4) Uani 1 1 d .
C8 C 0.00283(8) 0.30587(12) -0.18876(10) 0.0324(4) Uani 1 1 d .
C9 C 0.04824(8) 0.29784(14) -0.11428(11) 0.0395(5) Uani 1 1 d .
H9A H 0.0767 0.2574 -0.1020 0.047 Uiso 1 1 calc R
C10 C 0.05278(9) 0.34694(15) -0.05850(11) 0.0448(6) Uani 1 1 d .
H10A H 0.0837 0.3400 -0.0081 0.054 Uiso 1 1 calc R
C11 C 0.01217(9) 0.40630(15) -0.07638(11) 0.0423(5) Uani 1 1 d .
H11A H 0.0160 0.4417 -0.0381 0.051 Uiso 1 1 calc R
C12 C -0.03471(8) 0.41564(13) -0.14981(11) 0.0342(5) Uani 1 1 d .
C13 C 0.0000 0.70586(19) -0.2500 0.0456(8) Uani 1 2 d S
H13A H 0.0124 0.7424 -0.2062 0.055 Uiso 0.50 1 calc PR
H13B H -0.0124 0.7424 -0.2938 0.055 Uiso 0.50 1 calc PR
C14 C -0.07935(9) 0.48053(14) -0.16935(12) 0.0417(5) Uani 1 1 d .
H14A H -0.1157 0.4516 -0.1887 0.050 Uiso 1 1 calc R
H14B H -0.0693 0.5102 -0.1229 0.050 Uiso 1 1 calc R
C15 C 0.0000 0.25530(18) -0.2500 0.0363(7) Uani 1 2 d S
H15A H 0.0337 0.2187 -0.2274 0.044 Uiso 0.50 1 calc PR
H15B H -0.0337 0.2187 -0.2726 0.044 Uiso 0.50 1 calc PR
C16 C 0.01058(9) 0.65083(15) -0.08852(11) 0.0442(6) Uani 1 1 d .
H16A H -0.0190 0.6378 -0.0789 0.053 Uiso 1 1 calc R
H16B H 0.0041 0.7084 -0.1088 0.053 Uiso 1 1 calc R
C17 C 0.06812(8) 0.64574(13) -0.01593(11) 0.0368(5) Uani 1 1 d .
C18 C 0.07843(8) 0.69519(13) 0.04330(11) 0.0381(5) Uani 1 1 d .
H18A H 0.0494 0.7304 0.0378 0.046 Uiso 1 1 calc R
C19 C 0.13058(8) 0.69423(13) 0.11068(11) 0.0384(5) Uani 1 1 d .
H19A H 0.1368 0.7283 0.1510 0.046 Uiso 1 1 calc R
C20 C 0.17339(8) 0.64438(14) 0.11971(10) 0.0378(5) Uani 1 1 d .
C21 C 0.16332(9) 0.59563(15) 0.06008(11) 0.0449(6) Uani 1 1 d .
H21A H 0.1927 0.5618 0.0651 0.054 Uiso 1 1 calc R
C22 C 0.11078(9) 0.59551(14) -0.00695(11) 0.0438(5) Uani 1 1 d .
H22A H 0.1042 0.5605 -0.0469 0.053 Uiso 1 1 calc R
C23 C 0.22816(9) 0.64221(15) 0.19468(12) 0.0455(6) Uani 1 1 d .
C24 C -0.13170(8) 0.31962(14) -0.29679(11) 0.0381(5) Uani 1 1 d .
H24A H -0.1427 0.3289 -0.2606 0.046 Uiso 1 1 calc R
H24B H -0.1207 0.2602 -0.2936 0.046 Uiso 1 1 calc R
C25 C -0.18108(8) 0.33891(13) -0.37513(10) 0.0328(5) Uani 1 1 d .
C26 C -0.17556(8) 0.38483(13) -0.42524(11) 0.0365(5) Uani 1 1 d .
H26A H -0.1397 0.4064 -0.4105 0.044 Uiso 1 1 calc R
C27 C -0.22214(8) 0.39992(13) -0.49729(11) 0.0370(5) Uani 1 1 d .
H27A H -0.2175 0.4307 -0.5316 0.044 Uiso 1 1 calc R
C28 C -0.27508(7) 0.37071(12) -0.51963(10) 0.0321(4) Uani 1 1 d .
C29 C -0.28068(8) 0.32526(13) -0.46961(10) 0.0354(5) Uani 1 1 d .
H29A H -0.3167 0.3048 -0.4840 0.042 Uiso 1 1 calc R
C30 C -0.23400(8) 0.30899(13) -0.39799(10) 0.0351(5) Uani 1 1 d .
H30A H -0.2385 0.2768 -0.3642 0.042 Uiso 1 1 calc R
C31 C -0.32591(8) 0.38604(13) -0.59683(11) 0.0360(5) Uani 1 1 d .
N1 N 0.36049(8) 0.60041(13) 0.33716(10) 0.0504(5) Uani 1 1 d .
N2 N 0.59581(7) 0.58388(11) 0.71615(9) 0.0425(5) Uani 1 1 d .
C32 C 0.41257(10) 0.61670(16) 0.35673(12) 0.0516(6) Uani 1 1 d .
H32A H 0.4185 0.6293 0.3181 0.062 Uiso 1 1 calc R
C33 C 0.45907(9) 0.61653(14) 0.43001(11) 0.0442(5) Uani 1 1 d .
H33A H 0.4955 0.6289 0.4405 0.053 Uiso 1 1 calc R
C34 C 0.45223(8) 0.59829(13) 0.48782(11) 0.0358(5) Uani 1 1 d .
C35 C 0.39790(8) 0.58202(16) 0.46757(12) 0.0470(6) Uani 1 1 d .
H35A H 0.3906 0.5697 0.5050 0.056 Uiso 1 1 calc R
C36 C 0.35349(9) 0.58354(17) 0.39219(12) 0.0534(6) Uani 1 1 d .
H36A H 0.3165 0.5719 0.3798 0.064 Uiso 1 1 calc R
C37 C 0.54363(9) 0.57759(15) 0.69896(11) 0.0441(5) Uani 1 1 d .
H37A H 0.5383 0.5691 0.7387 0.053 Uiso 1 1 calc R
C38 C 0.49584(9) 0.58254(14) 0.62649(11) 0.0412(5) Uani 1 1 d .
H38A H 0.4593 0.5779 0.6178 0.049 Uiso 1 1 calc R
C39 C 0.50191(8) 0.59424(12) 0.56738(11) 0.0335(5) Uani 1 1 d .
C40 C 0.55660(8) 0.60049(13) 0.58562(12) 0.0403(5) Uani 1 1 d .
H40A H 0.5633 0.6083 0.5471 0.048 Uiso 1 1 calc R
C41 C 0.60181(9) 0.59542(14) 0.65952(12) 0.0430(5) Uani 1 1 d .
H41A H 0.6389 0.6004 0.6701 0.052 Uiso 1 1 calc R
O8 O 0.43743(10) 0.63752(18) 0.08360(15) 0.1046(8) Uani 1 1 d .
N4 N 0.35778(9) 0.62669(14) 0.07993(12) 0.0605(6) Uani 1 1 d .
C45 C 0.38568(14) 0.6389(2) 0.04850(18) 0.0752(8) Uani 1 1 d .
H45 H 0.3650 0.6493 -0.0039 0.090 Uiso 1 1 calc R
C46 C 0.38626(15) 0.6101(2) 0.15864(17) 0.0860(10) Uani 1 1 d .
H46A H 0.4271 0.6103 0.1815 0.129 Uiso 1 1 calc R
H46B H 0.3746 0.5552 0.1661 0.129 Uiso 1 1 calc R
H46C H 0.3765 0.6534 0.1821 0.129 Uiso 1 1 calc R
C47 C 0.29705(13) 0.6306(3) 0.0366(2) 0.1200(15) Uani 1 1 d .
H47A H 0.2830 0.6427 -0.0158 0.180 Uiso 1 1 calc R
H47B H 0.2850 0.6750 0.0565 0.180 Uiso 1 1 calc R
H47C H 0.2819 0.5768 0.0398 0.180 Uiso 1 1 calc R
O7 O 0.28704(10) 0.38711(17) 0.35652(13) 0.0959(7) Uani 1 1 d .
N3 N 0.21348(10) 0.35908(15) 0.23800(14) 0.0660(6) Uani 1 1 d .
C42 C 0.24568(13) 0.3473(2) 0.31181(19) 0.0719(8) Uani 1 1 d .
H42A H 0.2351 0.3031 0.3313 0.086 Uiso 1 1 calc R
C43 C 0.16461(14) 0.3077(2) 0.1899(2) 0.1063(13) Uani 1 1 d .
H43A H 0.1609 0.2652 0.2201 0.159 Uiso 1 1 calc R
H43B H 0.1690 0.2800 0.1525 0.159 Uiso 1 1 calc R
H43C H 0.1307 0.3428 0.1645 0.159 Uiso 1 1 calc R
C44 C 0.22594(16) 0.4236(3) 0.2055(2) 0.1155(14) Uani 1 1 d .
H44A H 0.2595 0.4538 0.2445 0.173 Uiso 1 1 calc R
H44B H 0.1939 0.4623 0.1798 0.173 Uiso 1 1 calc R
H44C H 0.2332 0.4002 0.1692 0.173 Uiso 1 1 calc R

loop_
_atom_site_aniso_label
_atom_site_aniso_U_11
_atom_site_aniso_U_22
_atom_site_aniso_U_33
_atom_site_aniso_U_23
_atom_site_aniso_U_13
_atom_site_aniso_U_12
O1 0.0266(7) 0.0458(9) 0.0261(7) -0.0053(6) 0.0048(6) 0.0022(6)
O2 0.0452(10) 0.1179(16) 0.0272(8) -0.0131(9) 0.0132(7) 0.0067(10)
O3 0.0335(8) 0.0892(13) 0.0292(8) -0.0066(8) 0.0070(6) 0.0078(8)
O4 0.0222(6) 0.0429(8) 0.0221(6) 0.0002(6) 0.0052(5) -0.0028(6)
O6 0.0280(7) 0.0787(12) 0.0261(7) 0.0090(7) 0.0061(6) -0.0039(7)
O5 0.0225(7) 0.0728(11) 0.0351(8) 0.0019(7) 0.0082(6) -0.0014(7)
C1 0.0260(10) 0.0432(12) 0.0278(10) -0.0045(9) 0.0067(8) 0.0064(9)
C2 0.0275(10) 0.0472(13) 0.0342(11) -0.0062(9) 0.0128(9) 0.0062(9)
C3 0.0273(10) 0.0553(15) 0.0407(12) -0.0092(11) 0.0096(9) 0.0029(10)
C4 0.0317(12) 0.0669(16) 0.0319(12) -0.0046(11) 0.0006(9) 0.0111(11)
C5 0.0427(13) 0.0524(14) 0.0325(11) 0.0040(10) 0.0096(10) 0.0130(11)
C6 0.0343(11) 0.0424(13) 0.0333(11) -0.0033(9) 0.0114(9) 0.0052(9)
C7 0.0227(9) 0.0430(12) 0.0220(9) 0.0021(8) 0.0085(8) -0.0034(8)
C8 0.0260(10) 0.0393(12) 0.0273(10) 0.0024(8) 0.0119(8) -0.0023(8)
C9 0.0297(10) 0.0503(13) 0.0291(10) 0.0074(9) 0.0102(9) 0.0037(9)
C10 0.0307(11) 0.0656(16) 0.0230(10) 0.0051(10) 0.0053(8) -0.0015(10)
C11 0.0368(11) 0.0578(14) 0.0258(10) -0.0048(9) 0.0132(9) -0.0069(10)
C12 0.0283(10) 0.0453(12) 0.0278(10) -0.0004(9) 0.0146(8) -0.0037(9)
C13 0.0475(18) 0.0411(19) 0.0382(17) 0.000 0.0171(14) 0.000
C14 0.0341(11) 0.0532(14) 0.0374(11) -0.0085(10) 0.0194(9) -0.0034(10)
C15 0.0275(14) 0.0390(17) 0.0348(15) 0.000 0.0124(12) 0.000
C16 0.0348(11) 0.0529(14) 0.0320(11) -0.0082(10) 0.0102(9) 0.0030(10)
C17 0.0302(10) 0.0443(13) 0.0273(10) -0.0014(9) 0.0103(8) -0.0019(9)
C18 0.0350(11) 0.0420(12) 0.0323(11) -0.0013(9) 0.0155(9) 0.0009(9)
C19 0.0394(11) 0.0462(13) 0.0284(10) -0.0065(9) 0.0178(9) -0.0064(10)
C20 0.0309(11) 0.0505(13) 0.0252(10) -0.0013(9) 0.0111(8) -0.0031(9)
C21 0.0347(11) 0.0606(15) 0.0311(11) -0.0035(10) 0.0129(9) 0.0074(10)
C22 0.0382(12) 0.0559(14) 0.0276(11) -0.0070(10) 0.0119(9) 0.0047(10)
C23 0.0350(12) 0.0630(15) 0.0309(11) -0.0018(10) 0.0134(9) -0.0017(10)
C24 0.0266(10) 0.0500(13) 0.0286(10) 0.0004(9) 0.0093(8) -0.0053(9)
C25 0.0251(9) 0.0406(12) 0.0255(10) -0.0047(8) 0.0093(8) 0.0001(8)
C26 0.0241(10) 0.0472(13) 0.0309(10) -0.0010(9) 0.0105(8) -0.0057(9)
C27 0.0273(10) 0.0475(13) 0.0298(10) 0.0018(9) 0.0117(8) -0.0033(9)
C28 0.0239(9) 0.0399(12) 0.0256(10) -0.0044(8) 0.0093(8) 0.0001(8)
C29 0.0242(10) 0.0479(13) 0.0299(10) -0.0059(9) 0.0124(8) -0.0045(9)
C30 0.0290(10) 0.0463(12) 0.0272(10) -0.0018(9) 0.0138(8) -0.0032(9)
C31 0.0266(10) 0.0434(13) 0.0279(10) -0.0026(9) 0.0085(8) -0.0009(9)
N1 0.0380(11) 0.0690(14) 0.0291(10) -0.0033(9) 0.0088(8) 0.0102(9)
N2 0.0300(9) 0.0515(12) 0.0307(9) -0.0056(8) 0.0071(7) 0.0050(8)
C32 0.0467(14) 0.0675(17) 0.0316(12) 0.0017(11) 0.0158(10) 0.0040(12)
C33 0.0366(11) 0.0562(15) 0.0311(11) 0.0002(10) 0.0131(9) -0.0019(10)
C34 0.0298(10) 0.0386(12) 0.0284(10) -0.0018(8) 0.0094(8) 0.0053(8)
C35 0.0304(11) 0.0727(17) 0.0307(11) -0.0048(10) 0.0123(9) 0.0046(10)
C36 0.0306(11) 0.0812(18) 0.0368(12) -0.0067(12) 0.0112(10) 0.0041(11)
C37 0.0388(12) 0.0596(15) 0.0294(11) -0.0018(10) 0.0159(9) 0.0078(10)
C38 0.0298(11) 0.0564(14) 0.0309(11) -0.0039(10) 0.0125(9) 0.0035(9)
C39 0.0275(10) 0.0344(11) 0.0285(10) -0.0036(8) 0.0090(8) 0.0034(8)
C40 0.0346(11) 0.0478(13) 0.0344(11) 0.0028(9) 0.0166(9) 0.0012(9)
C41 0.0276(10) 0.0507(14) 0.0394(12) 0.0000(10) 0.0114(9) 0.0008(9)
O8 0.0731(16) 0.141(2) 0.119(2) 0.0003(16) 0.0648(15) 0.0064(14)
N4 0.0540(13) 0.0741(15) 0.0552(13) -0.0066(11) 0.0312(11) -0.0130(11)
C45 0.072(2) 0.095(2) 0.0673(19) -0.0084(16) 0.0434(17) -0.0050(17)
C46 0.103(3) 0.087(2) 0.064(2) 0.0098(16) 0.0432(18) -0.0167(19)
C47 0.0521(19) 0.186(4) 0.108(3) 0.014(3) 0.035(2) -0.009(2)
O7 0.0665(14) 0.119(2) 0.0837(16) -0.0126(14) 0.0300(12) 0.0023(13)
N3 0.0609(14) 0.0672(15) 0.0729(16) 0.0003(13) 0.0388(13) 0.0084(12)
C42 0.0635(19) 0.077(2) 0.082(2) 0.0019(17) 0.0446(18) 0.0115(16)
C43 0.078(2) 0.093(3) 0.118(3) -0.037(2) 0.035(2) -0.0066(19)
C44 0.092(3) 0.150(4) 0.120(3) 0.057(3) 0.068(2) 0.022(2)

loop_
_atom_type_symbol
_atom_type_description
_atom_type_scat_dispersion_real
_atom_type_scat_dispersion_imag
_atom_type_scat_source
C C 0.0033 0.0016 'International Tables Vol C Tables 4.2.6.8 and 6.1.1.4'
H H 0.0000 0.0000 'International Tables Vol C Tables 4.2.6.8 and 6.1.1.4'
N N 0.0061 0.0033 'International Tables Vol C Tables 4.2.6.8 and 6.1.1.4'
O O 0.0106 0.0060 'International Tables Vol C Tables 4.2.6.8 and 6.1.1.4'

loop_
_geom_angle_atom_site_label_1
_geom_angle_atom_site_label_2
_geom_angle_atom_site_label_3
_geom_angle
_geom_angle_site_symmetry_1
_geom_angle_site_symmetry_3
C1 O1 C16 113.37(15) . .
C7 O4 C24 113.96(14) . .
C6 C1 C2 122.10(18) . .
C6 C1 O1 119.29(18) . .
C2 C1 O1 118.56(19) . .
C1 C2 C3 117.6(2) . .
C1 C2 C14 121.05(17) . .
C3 C2 C14 121.4(2) . .
C4 C3 C2 121.5(2) . .
C3 C4 C5 119.63(19) . .
C4 C5 C6 121.2(2) . .
C1 C6 C5 117.9(2) . .
C1 C6 C13 121.07(16) . .
C5 C6 C13 121.0(2) . .
C12 C7 C8 122.00(16) . .
C12 C7 O4 118.97(17) . .
C8 C7 O4 118.94(17) . .
C7 C8 C9 117.70(18) . .
C7 C8 C15 121.17(15) . .
C9 C8 C15 121.11(17) . .
C10 C9 C8 121.6(2) . .
C9 C10 C11 119.30(18) . .
C10 C11 C12 121.3(2) . .
C7 C12 C11 117.96(19) . .
C7 C12 C14 120.74(17) . .
C11 C12 C14 121.30(19) . .
C6 C13 C6 113.4(3) . 2_554
C2 C14 C12 114.99(17) . .
C8 C15 C8 114.9(2) 2_554 .
O1 C16 C17 110.37(17) . .
C22 C17 C18 118.69(18) . .
C22 C17 C16 122.99(18) . .
C18 C17 C16 118.30(19) . .
C17 C18 C19 120.9(2) . .
C20 C19 C18 120.55(19) . .
C19 C20 C21 118.60(18) . .
C19 C20 C23 118.69(19) . .
C21 C20 C23 122.7(2) . .
C20 C21 C22 120.8(2) . .
C17 C22 C21 120.4(2) . .
O2 C23 O3 122.52(19) . .
O2 C23 C20 122.5(2) . .
O3 C23 C20 114.94(19) . .
O4 C24 C25 109.88(16) . .
C26 C25 C30 118.39(17) . .
C26 C25 C24 122.56(17) . .
C30 C25 C24 119.05(18) . .
C25 C26 C27 120.53(18) . .
C28 C27 C26 120.88(19) . .
C29 C28 C27 118.63(17) . .
C29 C28 C31 119.39(17) . .
C27 C28 C31 121.98(18) . .
C28 C29 C30 120.52(18) . .
C25 C30 C29 121.03(19) . .
O5 C31 O6 122.42(18) . .
O5 C31 C28 123.55(19) . .
O6 C31 C28 114.03(17) . .
C32 N1 C36 116.57(19) . .
C37 N2 C41 116.44(17) . .
N1 C32 C33 124.1(2) . .
C34 C33 C32 119.7(2) . .
C35 C34 C33 116.24(18) . .
C35 C34 C39 122.7(2) . .
C33 C34 C39 121.06(19) . .
C34 C35 C36 120.2(2) . .
N1 C36 C35 123.2(2) . .
N2 C37 C38 124.3(2) . .
C39 C38 C37 119.4(2) . .
C38 C39 C40 116.05(18) . .
C38 C39 C34 122.14(18) . .
C40 C39 C34 121.80(19) . .
C39 C40 C41 120.7(2) . .
N2 C41 C40 123.1(2) . .
C45 N4 C46 121.4(3) . .
C45 N4 C47 120.9(3) . .
C46 N4 C47 117.7(3) . .
O8 C45 N4 122.9(3) . .
C42 N3 C44 119.9(3) . .
C42 N3 C43 121.8(3) . .
C44 N3 C43 118.3(3) . .
O7 C42 N3 126.7(3) . .

loop_
_geom_bond_atom_site_label_1
_geom_bond_atom_site_label_2
_geom_bond_distance
_geom_bond_site_symmetry_2
O1 C1 1.398(2) .
O1 C16 1.414(2) .
O2 C23 1.205(3) .
O3 C23 1.307(3) .
O4 C7 1.400(2) .
O4 C24 1.421(2) .
O6 C31 1.303(3) .
O5 C31 1.211(2) .
C1 C6 1.385(3) .
C1 C2 1.390(3) .
C2 C3 1.402(3) .
C2 C14 1.500(3) .
C3 C4 1.365(3) .
C4 C5 1.377(3) .
C5 C6 1.397(3) .
C6 C13 1.507(3) .
C7 C12 1.385(3) .
C7 C8 1.388(3) .
C8 C9 1.398(3) .
C8 C15 1.503(3) .
C9 C10 1.373(3) .
C10 C11 1.374(3) .
C11 C12 1.399(3) .
C12 C14 1.507(3) .
C13 C6 1.507(3) 2_554
C15 C8 1.502(3) 2_554
C16 C17 1.514(3) .
C17 C22 1.375(3) .
C17 C18 1.380(3) .
C18 C19 1.385(3) .
C19 C20 1.375(3) .
C20 C21 1.383(3) .
C20 C23 1.498(3) .
C21 C22 1.387(3) .
C24 C25 1.510(3) .
C25 C26 1.377(3) .
C25 C30 1.384(3) .
C26 C27 1.392(3) .
C27 C28 1.383(3) .
C28 C29 1.372(3) .
C28 C31 1.498(3) .
C29 C30 1.391(3) .
N1 C32 1.321(3) .
N1 C36 1.324(3) .
N2 C37 1.319(3) .
N2 C41 1.325(3) .
C32 C33 1.386(3) .
C33 C34 1.383(3) .
C34 C35 1.377(3) .
C34 C39 1.498(3) .
C35 C36 1.396(3) .
C37 C38 1.390(3) .
C38 C39 1.379(3) .
C39 C40 1.380(3) .
C40 C41 1.385(3) .
O8 C45 1.228(3) .
N4 C45 1.305(4) .
N4 C46 1.434(4) .
N4 C47 1.440(4) .
O7 C42 1.209(4) .
N3 C42 1.332(4) .
N3 C44 1.394(4) .
N3 C43 1.444(4) .

loop_
_geom_hbond_atom_site_label_D
_geom_hbond_atom_site_label_H
_geom_hbond_atom_site_label_A
_geom_hbond_distance_DH
_geom_hbond_distance_HA
_geom_hbond_distance_DA
_geom_hbond_angle_DHA
_geom_hbond_site_symmetry_A
O3 H3 N1 0.90 1.79 2.692(2) 176.5 .
O6 H6 N2 0.86 1.79 2.651(2) 174.4 6_464
